data_7248420
loop_
_publ_author_name
'Zhang, Dongyang'
'Zhang, Fengyuan'
'Du, Hanyun'
'Liu, Fei'
'Yi, Xiaohui'
'Chen, Jun'
'Hu, Ben-Lin'

_publ_section_title
;
 U-shaped stereoscopic design strategy toward N-doped nanographene
 segment.
;
_journal_issue 17
_journal_name_full 'RSC advances'
_journal_page_first 11771
_journal_page_last 11774
_journal_paper_doi 10.1039/d4ra00788c
_journal_volume 14
_journal_year 2024
_chemical_formula_moiety 'C64 H60 N4'
_chemical_formula_sum 'C64 H60 N4'
_chemical_formula_weight 885.16
_chemical_name_common BPQ
_chemical_name_systematic Bis(pyreneloquinoxaline)
_space_group_crystal_system monoclinic
_space_group_IT_number 15
_space_group_name_Hall '-C 2yc'
_space_group_name_H-M_alt 'C 1 2/c 1'
_atom_sites_solution_hydrogens geom
_atom_sites_solution_primary dual
_audit_creation_date 2023-07-25
_audit_creation_method
;
Olex2 1.5
(compiled 2022.04.07 svn.rca3783a0 for OlexSys, GUI svn.r6498)
;
_audit_update_record
;
2024-01-02 deposited with the CCDC.	2024-04-09 downloaded from the CCDC.
;
_cell_angle_alpha 90
_cell_angle_beta 110.4310(10)
_cell_angle_gamma 90
_cell_formula_units_Z 8
_cell_length_a 36.4386(8)
_cell_length_b 9.7054(3)
_cell_length_c 30.3886(7)
_cell_measurement_reflns_used 8272
_cell_measurement_temperature 194.00
_cell_measurement_theta_max 78.72
_cell_measurement_theta_min 3.10
_cell_volume 10070.9(5)
_computing_cell_refinement 'SAINT V8.40B (Bruker, 2019)'
_computing_data_collection 'APEX4 V2022.10-1 (Bruker, 2022)'
_computing_data_reduction 'SAINT V8.40B (Bruker, 2019)'
_computing_molecular_graphics 'Olex2 1.5 (Dolomanov et al., 2009)'
_computing_publication_material 'Olex2 1.5 (Dolomanov et al., 2009)'
_computing_structure_refinement 'SHELXL 2019/3 (Sheldrick, 2015)'
_computing_structure_solution 'SHELXT 2018/2 (Sheldrick, 2018)'
_diffrn_ambient_temperature 194.00
_diffrn_detector CPAD
_diffrn_detector_area_resol_mean 7.41
_diffrn_detector_type 'Bruker PHOTON III'
_diffrn_measured_fraction_theta_full 0.994
_diffrn_measured_fraction_theta_max 0.948
_diffrn_measurement_device 'four-circle diffractometer'
_diffrn_measurement_device_type 'Bruker D8 VENTURE dual wavelength Mo/Cu'
_diffrn_measurement_method '\w and \f scans'
_diffrn_measurement_specimen_support 'nylon loop'
_diffrn_radiation_monochromator 'Helios Multi-layer Optic'
_diffrn_radiation_probe x-ray
_diffrn_radiation_type CuK\a
_diffrn_radiation_wavelength 1.54178
_diffrn_reflns_av_R_equivalents 0.0811
_diffrn_reflns_av_unetI/netI 0.0545
_diffrn_reflns_Laue_measured_fraction_full 0.994
_diffrn_reflns_Laue_measured_fraction_max 0.948
_diffrn_reflns_limit_h_max 45
_diffrn_reflns_limit_h_min -43
_diffrn_reflns_limit_k_max 12
_diffrn_reflns_limit_k_min -12
_diffrn_reflns_limit_l_max 23
_diffrn_reflns_limit_l_min -37
_diffrn_reflns_number 50391
_diffrn_reflns_point_group_measured_fraction_full 0.994
_diffrn_reflns_point_group_measured_fraction_max 0.948
_diffrn_reflns_theta_full 67.679
_diffrn_reflns_theta_max 79.943
_diffrn_reflns_theta_min 3.104
_diffrn_source 'microfocus sealed X-ray tube'
_diffrn_source_current 1.1
_diffrn_source_power 0.05500000000000001
_diffrn_source_type 'Incoatec I\ms DIAMOND'
_diffrn_source_voltage 50.0
_diffrn_standards_number 0
_exptl_absorpt_coefficient_mu 0.515
_exptl_absorpt_correction_T_max 0.7543
_exptl_absorpt_correction_T_min 0.6438
_exptl_absorpt_correction_type multi-scan
_exptl_absorpt_process_details
;
SADABS-2016/2 (Bruker,2016/2) was used for absorption correction.
wR2(int) was 0.1635 before and 0.0712 after correction.
The Ratio of minimum to maximum transmission is 0.8535.
The \l/2 correction factor is Not present.
;
_exptl_crystal_colour yellow
_exptl_crystal_density_diffrn 1.168
_exptl_crystal_description plate
_exptl_crystal_F_000 3776
_exptl_crystal_recrystallization_method Sublimation
_exptl_crystal_size_max 0.13
_exptl_crystal_size_mid 0.12
_exptl_crystal_size_min 0.1
_refine_diff_density_max 0.345
_refine_diff_density_min -0.371
_refine_diff_density_rms 0.077
_refine_ls_extinction_coef 0.00063(7)
_refine_ls_extinction_expression Fc^*^=kFc[1+0.001xFc^2^\l^3^/sin(2\q)]^-1/4^
_refine_ls_extinction_method 'SHELXL-2019/2 (Sheldrick 2019)'
_refine_ls_goodness_of_fit_ref 1.075
_refine_ls_hydrogen_treatment constr
_refine_ls_matrix_type full
_refine_ls_number_parameters 688
_refine_ls_number_reflns 10415
_refine_ls_number_restraints 144
_refine_ls_restrained_S_all 1.101
_refine_ls_R_factor_all 0.1057
_refine_ls_R_factor_gt 0.0711
_refine_ls_shift/su_max 0.000
_refine_ls_shift/su_mean 0.000
_refine_ls_structure_factor_coef Fsqd
_refine_ls_weighting_details 'w=1/[\s^2^(Fo^2^)+(0.1244P)^2^+5.4549P] where P=(Fo^2^+2Fc^2^)/3'
_refine_ls_weighting_scheme calc
_refine_ls_wR_factor_gt 0.1930
_refine_ls_wR_factor_ref 0.2310
_reflns_Friedel_coverage 0.000
_reflns_number_gt 6624
_reflns_number_total 10415
_reflns_threshold_expression 'I > 2\s(I)'
_cod_data_source_file d4ra00788c2.cif
_cod_data_source_block cu_230723lu_lgpz219261_0m
_cod_depositor_comments
;
The following automatic conversions were performed:

data item '_diffrn_radiation_probe' value 'X-ray' was changed to
'x-ray' in accordance with the
/home/data/users/saulius/crontab/automatic-downloads/rss-feeds/RSC/lib/dictionaries/cif_core.dic
dictionary named 'cif_core.dic' version 2.4.2 last updated on
2011-04-26.

Automatic conversion script
Id: cif_fix_values 8170 2020-07-09 18:12:32Z antanas 
;
_cod_original_sg_symbol_H-M 'C 2/c'
_cod_database_code 7248420
_shelx_shelxl_version_number 2019/3
_shelx_space_group_comment
;
The symmetry employed for this shelxl refinement is uniquely defined
by the following loop, which should always be used as a source of
symmetry information in preference to the above space-group names.
They are only intended as comments.
;
_shelx_estimated_absorpt_t_max 0.950
_shelx_estimated_absorpt_t_min 0.936
_olex2_refinement_description
;
1. Fixed Uiso
 At 1.2 times of:
  All C(H) groups, All C(H,H) groups
 At 1.5 times of:
  All C(H,H,H) groups
2. Uiso/Uaniso restraints and constraints
C2 \\sim C1 \\sim C3 \\sim C4 \\sim C4A \\sim C3A \\sim C1A: within 2A with
sigma of 0.01 and sigma for terminal atoms of 0.02 within 2A
C21 \\sim C22 \\sim C24 \\sim C23 \\sim C22A \\sim C24A \\sim C23A: within 2A
with sigma of 0.01 and sigma for terminal atoms of 0.02 within 2A
3. Others
 Sof(C22A)=Sof(H22D)=Sof(H22E)=Sof(H22F)=Sof(C24A)=Sof(H24D)=Sof(H24E)=
 Sof(H24F)=Sof(C23A)=Sof(H23D)=Sof(H23E)=Sof(H23F)=1-FVAR(1)
 Sof(C22)=Sof(H22A)=Sof(H22B)=Sof(H22C)=Sof(C24)=Sof(H24A)=Sof(H24B)=Sof(H24C)=
 Sof(C23)=Sof(H23A)=Sof(H23B)=Sof(H23C)=FVAR(1)
 Sof(C4A)=Sof(H4AA)=Sof(H4AB)=Sof(H4AC)=Sof(C3A)=Sof(H3AA)=Sof(H3AB)=Sof(H3AC)=
 Sof(C1A)=Sof(H1AA)=Sof(H1AB)=Sof(H1AC)=1-FVAR(2)
 Sof(C1)=Sof(H1A)=Sof(H1B)=Sof(H1C)=Sof(C3)=Sof(H3A)=Sof(H3B)=Sof(H3C)=Sof(C4)=
 Sof(H4A)=Sof(H4B)=Sof(H4C)=FVAR(2)
4.a Secondary CH2 refined with riding coordinates:
 C39(H39A,H39B), C32(H32A,H32B), C40(H40A,H40B), C31(H31A,H31B)
4.b Aromatic/amide H refined with riding coordinates:
 C18(H18), C53(H53), C44(H44), C35(H35), C34(H34), C28(H28), C6(H6), C51(H51),
 C46(H46), C29(H29), C49(H49), C48(H48), C13(H13), C11(H11), C9(H9), C8(H8)
4.c Idealised Me refined as rotating group:
 C59(H59A,H59B,H59C), C58(H58A,H58B,H58C), C60(H60A,H60B,H60C), C62(H62A,H62B,
 H62C), C63(H63A,H63B,H63C), C64(H64A,H64B,H64C), C1(H1A,H1B,H1C), C22(H22A,
 H22B,H22C), C24(H24A,H24B,H24C), C3(H3A,H3B,H3C), C4(H4A,H4B,H4C), C23(H23A,
 H23B,H23C), C22A(H22D,H22E,H22F), C24A(H24D,H24E,H24F), C23A(H23D,H23E,H23F),
 C4A(H4AA,H4AB,H4AC), C3A(H3AA,H3AB,H3AC), C1A(H1AA,H1AB,H1AC)
;
_smtbx_masks_void_probe_radius 1.2
_smtbx_masks_void_truncation_radius 1.2
_olex2_diffrn_ambient_temperature_device 'Oxford Cryosystems'
_olex2_submission_special_instructions 'No special instructions were received'
_site XU

loop_
_space_group_symop_operation_xyz
'x, y, z'
'-x, y, -z+1/2'
'x+1/2, y+1/2, z'
'-x+1/2, y+1/2, -z+1/2'
'-x, -y, -z'
'x, -y, z-1/2'
'-x+1/2, -y+1/2, -z'
'x+1/2, -y+1/2, z-1/2'

loop_
_atom_site_label
_atom_site_type_symbol
_atom_site_fract_x
_atom_site_fract_y
_atom_site_fract_z
_atom_site_U_iso_or_equiv
_atom_site_adp_type
_atom_site_occupancy
_atom_site_site_symmetry_order
_atom_site_calc_flag
_atom_site_refinement_flags_posn
_atom_site_refinement_flags_adp
_atom_site_refinement_flags_occupancy
_atom_site_disorder_assembly
_atom_site_disorder_group
N3 N 0.32611(6) 0.1623(2) 0.29319(6) 0.0363(5) Uani 1 1 d . . . . .
N4 N 0.29187(6) 0.2026(2) 0.36207(6) 0.0363(4) Uani 1 1 d . . . . .
N2 N 0.32526(6) -0.0619(2) 0.43766(7) 0.0379(5) Uani 1 1 d . . . . .
N1 N 0.37285(6) -0.0470(2) 0.38224(7) 0.0394(5) Uani 1 1 d . . . . .
C41 C 0.32217(7) 0.2778(3) 0.36146(8) 0.0346(5) Uani 1 1 d . . . . .
C43 C 0.36852(7) 0.3556(3) 0.32187(8) 0.0365(5) Uani 1 1 d . . . . .
C38 C 0.29557(7) 0.0843(3) 0.29382(8) 0.0355(5) Uani 1 1 d . . . . .
C19 C 0.35881(7) 0.0078(3) 0.45220(8) 0.0364(5) Uani 1 1 d . . . . .
C42 C 0.33842(7) 0.2613(3) 0.32508(8) 0.0339(5) Uani 1 1 d . . . . .
C54 C 0.33898(7) 0.3805(2) 0.39827(8) 0.0356(5) Uani 1 1 d . . . . .
C56 C 0.38341(7) 0.4568(3) 0.35705(8) 0.0372(5) Uani 1 1 d . . . . .
C37 C 0.27699(7) 0.1082(3) 0.32770(8) 0.0355(5) Uani 1 1 d . . . . .
C17 C 0.37170(7) 0.0706(3) 0.49864(8) 0.0368(5) Uani 1 1 d . . . . .
C20 C 0.38220(7) 0.0196(3) 0.42300(8) 0.0379(5) Uani 1 1 d . . . . .
C18 C 0.35312(8) 0.0429(3) 0.53071(8) 0.0403(6) Uani 1 1 d . . . . .
H18 H 0.331095 -0.016863 0.521771 0.048 Uiso 1 1 calc R U . . .
C55 C 0.36950(7) 0.4659(3) 0.39574(8) 0.0362(5) Uani 1 1 d . . . . .
C36 C 0.24376(7) 0.0263(3) 0.32598(8) 0.0370(5) Uani 1 1 d . . . . .
C16 C 0.40465(7) 0.1590(3) 0.51161(8) 0.0380(5) Uani 1 1 d . . . . .
C33 C 0.28328(8) -0.0274(3) 0.26168(8) 0.0395(6) Uani 1 1 d . . . . .
C26 C 0.31564(7) -0.1307(3) 0.39660(8) 0.0369(5) Uani 1 1 d . . . . .
C25 C 0.34070(7) -0.1280(3) 0.36905(8) 0.0385(5) Uani 1 1 d . . . . .
C27 C 0.27896(8) -0.2006(3) 0.37939(8) 0.0402(6) Uani 1 1 d . . . . .
C53 C 0.32488(8) 0.3966(3) 0.43518(8) 0.0397(6) Uani 1 1 d . . . . .
H53 H 0.304591 0.337566 0.436810 0.048 Uiso 1 1 calc R U . . .
C44 C 0.38090(7) 0.3527(3) 0.28325(8) 0.0415(6) Uani 1 1 d . . . . .
H44 H 0.371004 0.283284 0.260089 0.050 Uiso 1 1 calc R U . . .
C35 C 0.22737(8) -0.0540(3) 0.28719(9) 0.0421(6) Uani 1 1 d . . . . .
H35 H 0.201958 -0.091212 0.281086 0.050 Uiso 1 1 calc R U . . .
C50 C 0.38508(8) 0.5681(3) 0.43051(9) 0.0419(6) Uani 1 1 d . . . . .
C5 C 0.36596(8) 0.1005(3) 0.57557(9) 0.0419(6) Uani 1 1 d . . . . .
C30 C 0.33038(8) -0.2081(3) 0.32698(9) 0.0417(6) Uani 1 1 d . . . . .
C47 C 0.41146(7) 0.5516(3) 0.35306(9) 0.0436(6) Uani 1 1 d . . . . .
C34 C 0.24752(8) -0.0833(3) 0.25564(8) 0.0423(6) Uani 1 1 d . . . . .
H34 H 0.235782 -0.143253 0.229814 0.051 Uiso 1 1 calc R U . . .
C45 C 0.40745(7) 0.4493(3) 0.27777(9) 0.0448(6) Uani 1 1 d . . . . .
C39 C 0.23365(8) 0.0051(3) 0.37000(9) 0.0416(6) Uani 1 1 d . . . . .
H39A H 0.205192 0.019493 0.362349 0.050 Uiso 1 1 calc R U . . .
H39B H 0.247692 0.074417 0.393843 0.050 Uiso 1 1 calc R U . . .
C15 C 0.42677(7) 0.1782(3) 0.48108(9) 0.0402(6) Uani 1 1 d . . . . .
C28 C 0.27462(8) -0.2956(3) 0.34497(9) 0.0461(6) Uani 1 1 d . . . . .
H28 H 0.253590 -0.359489 0.337698 0.055 Uiso 1 1 calc R U . . .
C32 C 0.31299(8) -0.0986(3) 0.24542(9) 0.0444(6) Uani 1 1 d . . . . .
H32A H 0.325346 -0.030417 0.230721 0.053 Uiso 1 1 calc R U . . .
H32B H 0.299718 -0.168658 0.221479 0.053 Uiso 1 1 calc R U . . .
C6 C 0.39728(8) 0.1914(3) 0.58726(9) 0.0449(6) Uani 1 1 d . . . . .
H6 H 0.405813 0.233718 0.617345 0.054 Uiso 1 1 calc R U . . .
C14 C 0.41723(7) 0.1067(3) 0.43817(9) 0.0398(6) Uani 1 1 d . . . . .
C40 C 0.24499(8) -0.1434(3) 0.39104(9) 0.0425(6) Uani 1 1 d . . . . .
H40A H 0.252046 -0.139698 0.425567 0.051 Uiso 1 1 calc R U . . .
H40B H 0.222138 -0.205360 0.378273 0.051 Uiso 1 1 calc R U . . .
C7 C 0.41674(8) 0.2228(3) 0.55601(9) 0.0443(6) Uani 1 1 d . . . . .
C52 C 0.33979(8) 0.4971(3) 0.46982(8) 0.0422(6) Uani 1 1 d . . . . .
C51 C 0.36977(8) 0.5805(3) 0.46686(9) 0.0468(6) Uani 1 1 d . . . . .
H51 H 0.380356 0.648619 0.490316 0.056 Uiso 1 1 calc R U . . .
C46 C 0.42265(7) 0.5466(3) 0.31297(10) 0.0466(6) Uani 1 1 d . . . . .
H46 H 0.441113 0.611767 0.310030 0.056 Uiso 1 1 calc R U . . .
C10 C 0.46031(8) 0.2640(3) 0.49567(10) 0.0474(6) Uani 1 1 d . . . . .
C57 C 0.32168(9) 0.5228(3) 0.50794(9) 0.0476(7) Uani 1 1 d . . . . .
C29 C 0.30087(8) -0.3013(3) 0.31962(9) 0.0466(6) Uani 1 1 d . . . . .
H29 H 0.297744 -0.372044 0.296980 0.056 Uiso 1 1 calc R U . . .
C49 C 0.41471(8) 0.6584(3) 0.42648(10) 0.0501(7) Uani 1 1 d . . . . .
H49 H 0.426066 0.724510 0.450425 0.060 Uiso 1 1 calc R U . . .
C31 C 0.34550(8) -0.1701(3) 0.28785(9) 0.0485(7) Uani 1 1 d . . . . .
H31A H 0.354683 -0.254485 0.276566 0.058 Uiso 1 1 calc R U . . .
H31B H 0.368121 -0.107064 0.300383 0.058 Uiso 1 1 calc R U . . .
C48 C 0.42698(8) 0.6517(3) 0.38920(10) 0.0487(6) Uani 1 1 d . . . . .
H48 H 0.446246 0.714763 0.387121 0.058 Uiso 1 1 calc R U . . .
C12 C 0.47602(8) 0.1960(3) 0.42707(10) 0.0500(7) Uani 1 1 d . . . . .
C13 C 0.44197(8) 0.1161(3) 0.41210(9) 0.0449(6) Uani 1 1 d . . . . .
H13 H 0.435483 0.066782 0.383381 0.054 Uiso 1 1 calc R U . . .
C2 C 0.34686(9) 0.0619(3) 0.61174(10) 0.0524(7) Uani 1 1 d . U . . .
C11 C 0.48411(8) 0.2712(3) 0.46791(10) 0.0530(7) Uani 1 1 d . . . . .
H11 H 0.506429 0.329602 0.477568 0.064 Uiso 1 1 calc R U . . .
C9 C 0.47011(9) 0.3358(4) 0.53947(11) 0.0563(7) Uani 1 1 d . . . . .
H9 H 0.491318 0.399099 0.548293 0.068 Uiso 1 1 calc R U . . .
C8 C 0.44970(8) 0.3149(3) 0.56847(10) 0.0535(7) Uani 1 1 d . . . . .
H8 H 0.457291 0.362104 0.597679 0.064 Uiso 1 1 calc R U . . .
C21 C 0.50499(9) 0.1939(4) 0.40037(11) 0.0565(8) Uani 1 1 d . U . . .
C61 C 0.41771(9) 0.4462(4) 0.23297(10) 0.0598(9) Uani 1 1 d . . . . .
C59 C 0.29413(9) 0.6455(3) 0.49266(10) 0.0545(7) Uani 1 1 d . . . . .
H59A H 0.308868 0.726546 0.489028 0.082 Uiso 1 1 calc R U . . .
H59B H 0.282306 0.664300 0.516475 0.082 Uiso 1 1 calc R U . . .
H59C H 0.273473 0.624732 0.462627 0.082 Uiso 1 1 calc R U . . .
C58 C 0.29869(11) 0.3975(3) 0.51449(11) 0.0652(9) Uani 1 1 d . . . . .
H58A H 0.276061 0.382245 0.485797 0.098 Uiso 1 1 calc R U . . .
H58B H 0.289646 0.413898 0.540861 0.098 Uiso 1 1 calc R U . . .
H58C H 0.315636 0.316013 0.521029 0.098 Uiso 1 1 calc R U . . .
C60 C 0.35372(11) 0.5547(4) 0.55522(10) 0.0755(11) Uani 1 1 d . . . . .
H60A H 0.372742 0.479096 0.563741 0.113 Uiso 1 1 calc R U . . .
H60B H 0.341870 0.564834 0.579457 0.113 Uiso 1 1 calc R U . . .
H60C H 0.367016 0.640490 0.552684 0.113 Uiso 1 1 calc R U . . .
C62 C 0.38034(11) 0.4538(6) 0.19073(11) 0.0892(14) Uani 1 1 d . . . . .
H62A H 0.386791 0.460345 0.162069 0.134 Uiso 1 1 calc R U . . .
H62B H 0.365332 0.535267 0.193329 0.134 Uiso 1 1 calc R U . . .
H62C H 0.364688 0.370789 0.189402 0.134 Uiso 1 1 calc R U . . .
C63 C 0.43898(12) 0.3109(5) 0.23137(13) 0.0897(14) Uani 1 1 d . . . . .
H63A H 0.422819 0.232958 0.234103 0.135 Uiso 1 1 calc R U . . .
H63B H 0.464102 0.308664 0.257456 0.135 Uiso 1 1 calc R U . . .
H63C H 0.443590 0.304777 0.201536 0.135 Uiso 1 1 calc R U . . .
C64 C 0.44348(13) 0.5697(6) 0.23034(15) 0.1022(17) Uani 1 1 d . . . . .
H64A H 0.447729 0.568000 0.200236 0.153 Uiso 1 1 calc R U . . .
H64B H 0.468753 0.563802 0.256083 0.153 Uiso 1 1 calc R U . . .
H64C H 0.430328 0.655661 0.233043 0.153 Uiso 1 1 calc R U . . .
C1 C 0.3505(3) 0.1808(10) 0.6455(3) 0.093(3) Uani 0.594(7) 1 d . U P A 1
H1A H 0.332097 0.167444 0.662118 0.139 Uiso 0.594(7) 1 calc R U P A 1
H1B H 0.344476 0.267470 0.627812 0.139 Uiso 0.594(7) 1 calc R U P A 1
H1C H 0.377291 0.184380 0.668184 0.139 Uiso 0.594(7) 1 calc R U P A 1
C22 C 0.5396(2) 0.1201(10) 0.4272(3) 0.090(2) Uani 0.599(6) 1 d . U P B 1
H22A H 0.552530 0.167652 0.457073 0.135 Uiso 0.599(6) 1 calc R U P B 1
H22B H 0.557550 0.115612 0.409523 0.135 Uiso 0.599(6) 1 calc R U P B 1
H22C H 0.532565 0.026458 0.433334 0.135 Uiso 0.599(6) 1 calc R U P B 1
C24 C 0.5150(3) 0.3434(8) 0.3903(4) 0.094(2) Uani 0.599(6) 1 d . U P B 1
H24A H 0.490702 0.394886 0.375154 0.141 Uiso 0.599(6) 1 calc R U P B 1
H24B H 0.530347 0.341245 0.369493 0.141 Uiso 0.599(6) 1 calc R U P B 1
H24C H 0.530242 0.388493 0.419903 0.141 Uiso 0.599(6) 1 calc R U P B 1
C3 C 0.3019(2) 0.0489(13) 0.5864(3) 0.097(3) Uani 0.594(7) 1 d . U P A 1
H3A H 0.296020 -0.038199 0.568989 0.145 Uiso 0.594(7) 1 calc R U P A 1
H3B H 0.292555 0.125956 0.564448 0.145 Uiso 0.594(7) 1 calc R U P A 1
H3C H 0.288884 0.050800 0.609603 0.145 Uiso 0.594(7) 1 calc R U P A 1
C4 C 0.3628(3) -0.0689(9) 0.6342(3) 0.100(3) Uani 0.594(7) 1 d . U P A 1
H4A H 0.391291 -0.061497 0.648822 0.151 Uiso 0.594(7) 1 calc R U P A 1
H4B H 0.356255 -0.142223 0.610519 0.151 Uiso 0.594(7) 1 calc R U P A 1
H4C H 0.351434 -0.090682 0.658230 0.151 Uiso 0.594(7) 1 calc R U P A 1
C23 C 0.4865(2) 0.1267(12) 0.3510(3) 0.108(3) Uani 0.599(6) 1 d . U P B 1
H23A H 0.481155 0.029211 0.354627 0.162 Uiso 0.599(6) 1 calc R U P B 1
H23B H 0.504811 0.134521 0.333941 0.162 Uiso 0.599(6) 1 calc R U P B 1
H23C H 0.462036 0.174015 0.333473 0.162 Uiso 0.599(6) 1 calc R U P B 1
C22A C 0.5118(4) 0.0389(13) 0.3905(5) 0.096(3) Uani 0.401(6) 1 d . U P B 2
H22D H 0.517874 -0.014361 0.419571 0.143 Uiso 0.401(6) 1 calc R U P B 2
H22E H 0.533711 0.032328 0.378931 0.143 Uiso 0.401(6) 1 calc R U P B 2
H22F H 0.488068 0.001887 0.366787 0.143 Uiso 0.401(6) 1 calc R U P B 2
C24A C 0.5472(3) 0.2412(17) 0.4330(4) 0.092(3) Uani 0.401(6) 1 d . U P B 2
H24D H 0.546534 0.338700 0.441086 0.138 Uiso 0.401(6) 1 calc R U P B 2
H24E H 0.565675 0.228607 0.416319 0.138 Uiso 0.401(6) 1 calc R U P B 2
H24F H 0.555676 0.185792 0.461734 0.138 Uiso 0.401(6) 1 calc R U P B 2
C23A C 0.4901(3) 0.2717(17) 0.3605(4) 0.094(3) Uani 0.401(6) 1 d . U P B 2
H23D H 0.463206 0.242188 0.342940 0.141 Uiso 0.401(6) 1 calc R U P B 2
H23E H 0.506273 0.259623 0.340955 0.141 Uiso 0.401(6) 1 calc R U P B 2
H23F H 0.490047 0.369037 0.369089 0.141 Uiso 0.401(6) 1 calc R U P B 2
C4A C 0.3803(3) 0.0337(18) 0.6604(4) 0.100(4) Uani 0.406(7) 1 d . U P A 2
H4AA H 0.368645 0.001106 0.683083 0.150 Uiso 0.406(7) 1 calc R U P A 2
H4AB H 0.394817 0.119084 0.671931 0.150 Uiso 0.406(7) 1 calc R U P A 2
H4AC H 0.398169 -0.036550 0.656350 0.150 Uiso 0.406(7) 1 calc R U P A 2
C3A C 0.3188(4) -0.0551(14) 0.5968(4) 0.093(3) Uani 0.406(7) 1 d . U P A 2
H3AA H 0.333300 -0.141983 0.601220 0.140 Uiso 0.406(7) 1 calc R U P A 2
H3AB H 0.302704 -0.044306 0.563549 0.140 Uiso 0.406(7) 1 calc R U P A 2
H3AC H 0.301822 -0.055829 0.615704 0.140 Uiso 0.406(7) 1 calc R U P A 2
C1A C 0.3250(4) 0.1810(14) 0.6218(5) 0.087(3) Uani 0.406(7) 1 d . U P A 2
H1AA H 0.303124 0.205335 0.593369 0.130 Uiso 0.406(7) 1 calc R U P A 2
H1AB H 0.342714 0.260065 0.632049 0.130 Uiso 0.406(7) 1 calc R U P A 2
H1AC H 0.315005 0.155638 0.646748 0.130 Uiso 0.406(7) 1 calc R U P A 2

loop_
_atom_site_aniso_label
_atom_site_aniso_U_11
_atom_site_aniso_U_22
_atom_site_aniso_U_33
_atom_site_aniso_U_23
_atom_site_aniso_U_13
_atom_site_aniso_U_12
N3 0.0414(11) 0.0435(11) 0.0276(9) 0.0043(8) 0.0167(8) 0.0006(9)
N4 0.0388(11) 0.0437(11) 0.0284(10) 0.0031(8) 0.0143(8) 0.0030(9)
N2 0.0396(11) 0.0463(12) 0.0280(10) 0.0066(8) 0.0120(8) 0.0003(9)
N1 0.0366(11) 0.0502(12) 0.0316(10) 0.0039(9) 0.0123(9) 0.0051(9)
C41 0.0361(12) 0.0420(13) 0.0278(11) 0.0031(9) 0.0138(9) 0.0018(10)
C43 0.0350(12) 0.0447(13) 0.0301(11) 0.0061(10) 0.0120(10) 0.0052(10)
C38 0.0424(13) 0.0404(13) 0.0260(11) 0.0027(9) 0.0149(10) 0.0004(10)
C19 0.0368(12) 0.0433(13) 0.0304(11) 0.0069(10) 0.0132(10) 0.0033(10)
C42 0.0361(12) 0.0425(13) 0.0254(10) 0.0044(9) 0.0134(9) 0.0030(10)
C54 0.0392(13) 0.0381(12) 0.0305(11) 0.0022(9) 0.0135(10) 0.0055(10)
C56 0.0327(12) 0.0439(13) 0.0356(12) 0.0070(10) 0.0125(10) 0.0057(10)
C37 0.0385(12) 0.0436(13) 0.0261(11) 0.0059(9) 0.0134(10) 0.0032(10)
C17 0.0371(13) 0.0441(13) 0.0290(11) 0.0044(10) 0.0113(10) 0.0032(10)
C20 0.0374(13) 0.0467(14) 0.0316(12) 0.0058(10) 0.0147(10) 0.0038(10)
C18 0.0433(14) 0.0478(14) 0.0314(12) 0.0027(10) 0.0152(10) -0.0013(11)
C55 0.0350(12) 0.0404(13) 0.0320(12) 0.0037(10) 0.0103(10) 0.0041(10)
C36 0.0377(13) 0.0458(14) 0.0285(11) 0.0074(10) 0.0131(10) 0.0017(10)
C16 0.0360(12) 0.0462(14) 0.0314(12) 0.0032(10) 0.0113(10) 0.0025(10)
C33 0.0493(14) 0.0457(14) 0.0261(11) 0.0013(10) 0.0164(10) -0.0017(11)
C26 0.0399(13) 0.0437(13) 0.0281(11) 0.0073(10) 0.0130(10) 0.0030(10)
C25 0.0387(13) 0.0475(14) 0.0301(12) 0.0035(10) 0.0129(10) 0.0057(11)
C27 0.0459(14) 0.0469(14) 0.0285(11) 0.0068(10) 0.0138(10) -0.0039(11)
C53 0.0471(14) 0.0445(14) 0.0305(12) 0.0013(10) 0.0174(11) 0.0038(11)
C44 0.0368(13) 0.0572(16) 0.0323(12) 0.0054(11) 0.0142(10) 0.0003(11)
C35 0.0376(13) 0.0543(15) 0.0327(12) 0.0034(11) 0.0104(10) -0.0028(11)
C50 0.0412(14) 0.0446(14) 0.0365(13) -0.0020(11) 0.0094(11) 0.0028(11)
C5 0.0492(15) 0.0471(14) 0.0326(12) 0.0031(10) 0.0183(11) 0.0014(12)
C30 0.0430(14) 0.0496(15) 0.0341(12) -0.0004(11) 0.0154(11) 0.0066(11)
C47 0.0331(12) 0.0510(15) 0.0448(14) 0.0069(12) 0.0111(11) 0.0017(11)
C34 0.0490(15) 0.0486(15) 0.0277(11) 0.0001(10) 0.0114(11) -0.0053(12)
C45 0.0318(12) 0.0653(18) 0.0383(13) 0.0116(12) 0.0132(10) 0.0018(12)
C39 0.0385(13) 0.0546(15) 0.0368(13) -0.0008(11) 0.0194(11) -0.0024(11)
C15 0.0377(13) 0.0483(14) 0.0355(12) 0.0050(11) 0.0141(10) 0.0017(11)
C28 0.0523(16) 0.0475(15) 0.0373(13) 0.0041(11) 0.0141(12) -0.0031(12)
C32 0.0569(16) 0.0494(15) 0.0330(12) -0.0054(11) 0.0234(12) -0.0026(12)
C6 0.0477(15) 0.0555(16) 0.0315(12) -0.0029(11) 0.0139(11) -0.0020(12)
C14 0.0359(13) 0.0481(14) 0.0367(13) 0.0066(11) 0.0142(10) 0.0037(11)
C40 0.0434(14) 0.0520(15) 0.0352(13) 0.0043(11) 0.0177(11) -0.0084(12)
C7 0.0404(14) 0.0547(16) 0.0369(13) -0.0004(11) 0.0123(11) -0.0015(12)
C52 0.0492(15) 0.0471(14) 0.0299(12) 0.0018(10) 0.0132(11) 0.0105(12)
C51 0.0540(16) 0.0471(15) 0.0367(13) -0.0054(11) 0.0125(12) 0.0044(12)
C46 0.0314(12) 0.0598(17) 0.0492(15) 0.0129(13) 0.0146(11) -0.0032(12)
C10 0.0412(14) 0.0569(17) 0.0448(14) 0.0002(12) 0.0159(12) -0.0032(12)
C57 0.0667(18) 0.0498(15) 0.0288(12) -0.0002(11) 0.0200(12) 0.0103(13)
C29 0.0572(16) 0.0445(14) 0.0388(13) -0.0021(11) 0.0175(12) 0.0037(12)
C49 0.0444(15) 0.0505(16) 0.0493(16) -0.0068(13) 0.0087(12) -0.0031(12)
C31 0.0514(16) 0.0628(17) 0.0373(13) -0.0087(12) 0.0231(12) 0.0042(13)
C48 0.0392(14) 0.0480(15) 0.0557(16) 0.0003(13) 0.0125(12) -0.0057(12)
C12 0.0403(14) 0.0633(18) 0.0507(16) 0.0058(13) 0.0212(12) 0.0009(13)
C13 0.0400(14) 0.0586(17) 0.0397(13) 0.0035(12) 0.0183(11) 0.0007(12)
C2 0.0710(19) 0.0573(17) 0.0384(14) -0.0004(12) 0.0311(14) -0.0043(14)
C11 0.0410(15) 0.0656(19) 0.0552(17) 0.0005(14) 0.0203(13) -0.0076(13)
C9 0.0460(16) 0.068(2) 0.0543(17) -0.0053(15) 0.0169(14) -0.0116(14)
C8 0.0489(16) 0.0663(19) 0.0447(15) -0.0103(14) 0.0155(13) -0.0111(14)
C21 0.0459(16) 0.075(2) 0.0582(17) 0.0021(15) 0.0300(14) -0.0015(14)
C61 0.0486(16) 0.096(3) 0.0417(15) 0.0132(15) 0.0241(13) -0.0081(16)
C59 0.071(2) 0.0546(17) 0.0491(16) 0.0085(13) 0.0348(15) 0.0139(15)
C58 0.108(3) 0.0556(18) 0.0511(17) 0.0043(14) 0.0517(19) 0.0066(18)
C60 0.090(3) 0.100(3) 0.0327(15) -0.0085(16) 0.0165(16) 0.020(2)
C62 0.068(2) 0.154(4) 0.0424(18) 0.028(2) 0.0148(16) -0.020(2)
C63 0.089(3) 0.135(4) 0.065(2) 0.000(2) 0.051(2) 0.015(3)
C64 0.097(3) 0.153(5) 0.071(2) 0.006(3) 0.049(2) -0.053(3)
C1 0.136(7) 0.094(5) 0.083(5) -0.029(4) 0.084(5) -0.034(5)
C22 0.079(4) 0.116(6) 0.090(5) 0.037(4) 0.050(4) 0.052(4)
C24 0.098(5) 0.087(5) 0.135(6) 0.027(4) 0.089(5) 0.006(4)
C3 0.076(4) 0.154(7) 0.079(4) 0.026(5) 0.051(4) -0.006(5)
C4 0.139(6) 0.084(5) 0.111(5) 0.064(4) 0.085(5) 0.040(4)
C23 0.088(5) 0.179(8) 0.080(4) -0.032(5) 0.059(4) -0.042(5)
C22A 0.084(6) 0.104(7) 0.127(8) -0.011(6) 0.073(6) 0.012(5)
C24A 0.054(5) 0.140(8) 0.098(6) -0.012(7) 0.047(4) -0.016(6)
C23A 0.071(6) 0.148(9) 0.087(6) 0.051(6) 0.058(5) 0.034(6)
C4A 0.099(7) 0.147(9) 0.059(5) 0.043(6) 0.033(5) -0.012(6)
C3A 0.137(8) 0.096(7) 0.077(6) -0.018(5) 0.075(6) -0.057(6)
C1A 0.114(8) 0.095(7) 0.083(7) 0.018(6) 0.074(6) 0.024(6)

loop_
_atom_type_symbol
_atom_type_description
_atom_type_scat_dispersion_real
_atom_type_scat_dispersion_imag
_atom_type_scat_source
C C 0.0181 0.0091 'International Tables Vol C Tables 4.2.6.8 and 6.1.1.4'
H H 0.0000 0.0000 'International Tables Vol C Tables 4.2.6.8 and 6.1.1.4'
N N 0.0311 0.0180 'International Tables Vol C Tables 4.2.6.8 and 6.1.1.4'

loop_
_geom_angle_atom_site_label_1
_geom_angle_atom_site_label_2
_geom_angle_atom_site_label_3
_geom_angle
_geom_angle_site_symmetry_1
_geom_angle_site_symmetry_3
_geom_angle_publ_flag
C42 N3 C38 117.75(19) . . ?
C41 N4 C37 118.20(18) . . ?
C19 N2 C26 118.1(2) . . ?
C20 N1 C25 118.2(2) . . ?
N4 C41 C42 121.2(2) . . ?
N4 C41 C54 119.45(19) . . ?
C42 C41 C54 119.4(2) . . ?
C56 C43 C42 119.0(2) . . ?
C44 C43 C42 121.0(2) . . ?
C44 C43 C56 119.9(2) . . ?
N3 C38 C37 121.1(2) . . ?
N3 C38 C33 118.7(2) . . ?
C33 C38 C37 120.1(2) . . ?
N2 C19 C17 118.9(2) . . ?
N2 C19 C20 120.7(2) . . ?
C20 C19 C17 120.4(2) . . ?
N3 C42 C41 121.3(2) . . ?
N3 C42 C43 118.43(19) . . ?
C41 C42 C43 120.3(2) . . ?
C55 C54 C41 119.1(2) . . ?
C53 C54 C41 121.1(2) . . ?
C53 C54 C55 119.8(2) . . ?
C43 C56 C55 120.7(2) . . ?
C47 C56 C43 119.1(2) . . ?
C47 C56 C55 120.2(2) . . ?
N4 C37 C38 120.1(2) . . ?
N4 C37 C36 120.61(19) . . ?
C36 C37 C38 119.2(2) . . ?
C18 C17 C19 121.7(2) . . ?
C18 C17 C16 119.6(2) . . ?
C16 C17 C19 118.6(2) . . ?
N1 C20 C19 121.5(2) . . ?
N1 C20 C14 119.0(2) . . ?
C19 C20 C14 119.5(2) . . ?
C17 C18 H18 119.1 . . ?
C17 C18 C5 121.8(2) . . ?
C5 C18 H18 119.1 . . ?
C54 C55 C56 121.2(2) . . ?
C54 C55 C50 119.3(2) . . ?
C50 C55 C56 119.4(2) . . ?
C37 C36 C39 120.3(2) . . ?
C35 C36 C37 117.2(2) . . ?
C35 C36 C39 121.0(2) . . ?
C17 C16 C15 120.7(2) . . ?
C7 C16 C17 119.0(2) . . ?
C7 C16 C15 120.2(2) . . ?
C38 C33 C32 119.0(2) . . ?
C34 C33 C38 116.9(2) . . ?
C34 C33 C32 122.4(2) . . ?
N2 C26 C25 121.1(2) . . ?
N2 C26 C27 118.8(2) . . ?
C27 C26 C25 120.0(2) . . ?
N1 C25 C26 119.9(2) . . ?
N1 C25 C30 120.8(2) . . ?
C30 C25 C26 119.2(2) . . ?
C26 C27 C40 118.7(2) . . ?
C28 C27 C26 116.5(2) . . ?
C28 C27 C40 123.0(2) . . ?
C54 C53 H53 119.1 . . ?
C54 C53 C52 121.8(2) . . ?
C52 C53 H53 119.1 . . ?
C43 C44 H44 119.1 . . ?
C43 C44 C45 121.8(3) . . ?
C45 C44 H44 119.1 . . ?
C36 C35 H35 119.3 . . ?
C36 C35 C34 121.5(2) . . ?
C34 C35 H35 119.3 . . ?
C55 C50 C49 119.0(2) . . ?
C51 C50 C55 118.7(2) . . ?
C51 C50 C49 122.3(2) . . ?
C18 C5 C2 121.3(2) . . ?
C6 C5 C18 118.1(2) . . ?
C6 C5 C2 120.6(2) . . ?
C25 C30 C31 120.9(2) . . ?
C29 C30 C25 117.0(2) . . ?
C29 C30 C31 120.9(2) . . ?
C56 C47 C46 119.1(2) . . ?
C56 C47 C48 118.8(2) . . ?
C46 C47 C48 122.0(2) . . ?
C33 C34 C35 121.5(2) . . ?
C33 C34 H34 119.3 . . ?
C35 C34 H34 119.3 . . ?
C44 C45 C61 119.1(3) . . ?
C46 C45 C44 118.1(2) . . ?
C46 C45 C61 122.8(2) . . ?
C36 C39 H39A 109.3 . . ?
C36 C39 H39B 109.3 . . ?
C36 C39 C40 111.8(2) . . ?
H39A C39 H39B 107.9 . . ?
C40 C39 H39A 109.3 . . ?
C40 C39 H39B 109.3 . . ?
C14 C15 C16 121.3(2) . . ?
C14 C15 C10 119.1(2) . . ?
C10 C15 C16 119.4(2) . . ?
C27 C28 H28 119.2 . . ?
C27 C28 C29 121.5(3) . . ?
C29 C28 H28 119.2 . . ?
C33 C32 H32A 109.5 . . ?
C33 C32 H32B 109.5 . . ?
C33 C32 C31 110.79(19) . . ?
H32A C32 H32B 108.1 . . ?
C31 C32 H32A 109.5 . . ?
C31 C32 H32B 109.5 . . ?
C5 C6 H6 119.0 . . ?
C5 C6 C7 122.0(2) . . ?
C7 C6 H6 119.0 . . ?
C15 C14 C20 118.8(2) . . ?
C13 C14 C20 121.6(2) . . ?
C13 C14 C15 119.6(2) . . ?
C27 C40 C39 111.30(19) . . ?
C27 C40 H40A 109.4 . . ?
C27 C40 H40B 109.4 . . ?
C39 C40 H40A 109.4 . . ?
C39 C40 H40B 109.4 . . ?
H40A C40 H40B 108.0 . . ?
C16 C7 C8 118.6(2) . . ?
C6 C7 C16 119.3(2) . . ?
C6 C7 C8 122.0(2) . . ?
C53 C52 C57 121.5(2) . . ?
C51 C52 C53 117.8(2) . . ?
C51 C52 C57 120.5(2) . . ?
C50 C51 H51 118.7 . . ?
C52 C51 C50 122.6(2) . . ?
C52 C51 H51 118.7 . . ?
C47 C46 H46 119.0 . . ?
C45 C46 C47 122.0(2) . . ?
C45 C46 H46 119.0 . . ?
C15 C10 C9 119.0(2) . . ?
C11 C10 C15 119.1(3) . . ?
C11 C10 C9 121.8(3) . . ?
C59 C57 C52 107.9(2) . . ?
C59 C57 C58 109.2(3) . . ?
C59 C57 C60 109.5(3) . . ?
C58 C57 C52 111.5(2) . . ?
C58 C57 C60 108.1(3) . . ?
C60 C57 C52 110.6(3) . . ?
C30 C29 C28 121.7(2) . . ?
C30 C29 H29 119.1 . . ?
C28 C29 H29 119.1 . . ?
C50 C49 H49 119.3 . . ?
C48 C49 C50 121.4(3) . . ?
C48 C49 H49 119.3 . . ?
C30 C31 C32 111.9(2) . . ?
C30 C31 H31A 109.2 . . ?
C30 C31 H31B 109.2 . . ?
C32 C31 H31A 109.2 . . ?
C32 C31 H31B 109.2 . . ?
H31A C31 H31B 107.9 . . ?
C47 C48 H48 119.4 . . ?
C49 C48 C47 121.2(3) . . ?
C49 C48 H48 119.4 . . ?
C13 C12 C21 121.0(3) . . ?
C11 C12 C13 118.2(2) . . ?
C11 C12 C21 120.7(3) . . ?
C14 C13 C12 121.8(3) . . ?
C14 C13 H13 119.1 . . ?
C12 C13 H13 119.1 . . ?
C5 C2 C3 109.0(3) . . ?
C5 C2 C4A 108.5(4) . . ?
C1 C2 C5 110.0(4) . . ?
C1 C2 C3 103.0(6) . . ?
C4 C2 C5 109.9(3) . . ?
C4 C2 C1 114.8(6) . . ?
C4 C2 C3 109.8(6) . . ?
C3A C2 C5 113.7(4) . . ?
C3A C2 C4A 112.2(8) . . ?
C3A C2 C1A 107.1(8) . . ?
C1A C2 C5 111.3(5) . . ?
C1A C2 C4A 103.5(8) . . ?
C10 C11 H11 119.0 . . ?
C12 C11 C10 122.0(3) . . ?
C12 C11 H11 119.0 . . ?
C10 C9 H9 119.4 . . ?
C8 C9 C10 121.2(3) . . ?
C8 C9 H9 119.4 . . ?
C7 C8 H8 119.3 . . ?
C9 C8 C7 121.3(3) . . ?
C9 C8 H8 119.3 . . ?
C12 C21 C24 110.1(3) . . ?
C12 C21 C23 111.6(3) . . ?
C12 C21 C22A 107.2(4) . . ?
C12 C21 C24A 111.3(4) . . ?
C22 C21 C12 109.7(3) . . ?
C22 C21 C24 111.0(6) . . ?
C22 C21 C23 109.7(6) . . ?
C24 C21 C23 104.7(6) . . ?
C22A C21 C24A 102.4(8) . . ?
C23A C21 C12 109.0(4) . . ?
C23A C21 C22A 113.6(9) . . ?
C23A C21 C24A 113.2(8) . . ?
C45 C61 C63 109.1(3) . . ?
C45 C61 C64 111.9(3) . . ?
C62 C61 C45 109.1(2) . . ?
C62 C61 C63 109.3(4) . . ?
C62 C61 C64 107.6(3) . . ?
C63 C61 C64 109.9(3) . . ?
C57 C59 H59A 109.5 . . ?
C57 C59 H59B 109.5 . . ?
C57 C59 H59C 109.5 . . ?
H59A C59 H59B 109.5 . . ?
H59A C59 H59C 109.5 . . ?
H59B C59 H59C 109.5 . . ?
C57 C58 H58A 109.5 . . ?
C57 C58 H58B 109.5 . . ?
C57 C58 H58C 109.5 . . ?
H58A C58 H58B 109.5 . . ?
H58A C58 H58C 109.5 . . ?
H58B C58 H58C 109.5 . . ?
C57 C60 H60A 109.5 . . ?
C57 C60 H60B 109.5 . . ?
C57 C60 H60C 109.5 . . ?
H60A C60 H60B 109.5 . . ?
H60A C60 H60C 109.5 . . ?
H60B C60 H60C 109.5 . . ?
C61 C62 H62A 109.5 . . ?
C61 C62 H62B 109.5 . . ?
C61 C62 H62C 109.5 . . ?
H62A C62 H62B 109.5 . . ?
H62A C62 H62C 109.5 . . ?
H62B C62 H62C 109.5 . . ?
C61 C63 H63A 109.5 . . ?
C61 C63 H63B 109.5 . . ?
C61 C63 H63C 109.5 . . ?
H63A C63 H63B 109.5 . . ?
H63A C63 H63C 109.5 . . ?
H63B C63 H63C 109.5 . . ?
C61 C64 H64A 109.5 . . ?
C61 C64 H64B 109.5 . . ?
C61 C64 H64C 109.5 . . ?
H64A C64 H64B 109.5 . . ?
H64A C64 H64C 109.5 . . ?
H64B C64 H64C 109.5 . . ?
C2 C1 H1A 109.5 . . ?
C2 C1 H1B 109.5 . . ?
C2 C1 H1C 109.5 . . ?
H1A C1 H1B 109.5 . . ?
H1A C1 H1C 109.5 . . ?
H1B C1 H1C 109.5 . . ?
C21 C22 H22A 109.5 . . ?
C21 C22 H22B 109.5 . . ?
C21 C22 H22C 109.5 . . ?
H22A C22 H22B 109.5 . . ?
H22A C22 H22C 109.5 . . ?
H22B C22 H22C 109.5 . . ?
C21 C24 H24A 109.5 . . ?
C21 C24 H24B 109.5 . . ?
C21 C24 H24C 109.5 . . ?
H24A C24 H24B 109.5 . . ?
H24A C24 H24C 109.5 . . ?
H24B C24 H24C 109.5 . . ?
C2 C3 H3A 109.5 . . ?
C2 C3 H3B 109.5 . . ?
C2 C3 H3C 109.5 . . ?
H3A C3 H3B 109.5 . . ?
H3A C3 H3C 109.5 . . ?
H3B C3 H3C 109.5 . . ?
C2 C4 H4A 109.5 . . ?
C2 C4 H4B 109.5 . . ?
C2 C4 H4C 109.5 . . ?
H4A C4 H4B 109.5 . . ?
H4A C4 H4C 109.5 . . ?
H4B C4 H4C 109.5 . . ?
C21 C23 H23A 109.5 . . ?
C21 C23 H23B 109.5 . . ?
C21 C23 H23C 109.5 . . ?
H23A C23 H23B 109.5 . . ?
H23A C23 H23C 109.5 . . ?
H23B C23 H23C 109.5 . . ?
C21 C22A H22D 109.5 . . ?
C21 C22A H22E 109.5 . . ?
C21 C22A H22F 109.5 . . ?
H22D C22A H22E 109.5 . . ?
H22D C22A H22F 109.5 . . ?
H22E C22A H22F 109.5 . . ?
C21 C24A H24D 109.5 . . ?
C21 C24A H24E 109.5 . . ?
C21 C24A H24F 109.5 . . ?
H24D C24A H24E 109.5 . . ?
H24D C24A H24F 109.5 . . ?
H24E C24A H24F 109.5 . . ?
C21 C23A H23D 109.5 . . ?
C21 C23A H23E 109.5 . . ?
C21 C23A H23F 109.5 . . ?
H23D C23A H23E 109.5 . . ?
H23D C23A H23F 109.5 . . ?
H23E C23A H23F 109.5 . . ?
C2 C4A H4AA 109.5 . . ?
C2 C4A H4AB 109.5 . . ?
C2 C4A H4AC 109.5 . . ?
H4AA C4A H4AB 109.5 . . ?
H4AA C4A H4AC 109.5 . . ?
H4AB C4A H4AC 109.5 . . ?
C2 C3A H3AA 109.5 . . ?
C2 C3A H3AB 109.5 . . ?
C2 C3A H3AC 109.5 . . ?
H3AA C3A H3AB 109.5 . . ?
H3AA C3A H3AC 109.5 . . ?
H3AB C3A H3AC 109.5 . . ?
C2 C1A H1AA 109.5 . . ?
C2 C1A H1AB 109.5 . . ?
C2 C1A H1AC 109.5 . . ?
H1AA C1A H1AB 109.5 . . ?
H1AA C1A H1AC 109.5 . . ?
H1AB C1A H1AC 109.5 . . ?

loop_
_geom_bond_atom_site_label_1
_geom_bond_atom_site_label_2
_geom_bond_distance
_geom_bond_site_symmetry_2
_geom_bond_publ_flag
N3 C38 1.352(3) . ?
N3 C42 1.326(3) . ?
N4 C41 1.329(3) . ?
N4 C37 1.352(3) . ?
N2 C19 1.331(3) . ?
N2 C26 1.349(3) . ?
N1 C20 1.332(3) . ?
N1 C25 1.350(3) . ?
C41 C42 1.434(3) . ?
C41 C54 1.463(3) . ?
C43 C42 1.458(3) . ?
C43 C56 1.413(4) . ?
C43 C44 1.397(3) . ?
C38 C37 1.435(3) . ?
C38 C33 1.422(3) . ?
C19 C17 1.457(3) . ?
C19 C20 1.433(3) . ?
C54 C55 1.411(3) . ?
C54 C53 1.396(3) . ?
C56 C55 1.437(3) . ?
C56 C47 1.412(4) . ?
C37 C36 1.434(3) . ?
C17 C18 1.393(3) . ?
C17 C16 1.415(4) . ?
C20 C14 1.465(4) . ?
C18 H18 0.9500 . ?
C18 C5 1.395(4) . ?
C55 C50 1.415(4) . ?
C36 C35 1.365(4) . ?
C36 C39 1.521(3) . ?
C16 C15 1.438(3) . ?
C16 C7 1.408(4) . ?
C33 C34 1.364(4) . ?
C33 C32 1.506(3) . ?
C26 C25 1.438(3) . ?
C26 C27 1.425(4) . ?
C25 C30 1.429(3) . ?
C27 C28 1.361(4) . ?
C27 C40 1.507(4) . ?
C53 H53 0.9500 . ?
C53 C52 1.398(4) . ?
C44 H44 0.9500 . ?
C44 C45 1.398(4) . ?
C35 H35 0.9500 . ?
C35 C34 1.425(3) . ?
C50 C51 1.406(3) . ?
C50 C49 1.428(4) . ?
C5 C6 1.387(4) . ?
C5 C2 1.539(3) . ?
C30 C29 1.363(4) . ?
C30 C31 1.520(3) . ?
C47 C46 1.414(4) . ?
C47 C48 1.427(4) . ?
C34 H34 0.9500 . ?
C45 C46 1.389(4) . ?
C45 C61 1.533(3) . ?
C39 H39A 0.9900 . ?
C39 H39B 0.9900 . ?
C39 C40 1.573(4) . ?
C15 C14 1.409(4) . ?
C15 C10 1.416(4) . ?
C28 H28 0.9500 . ?
C28 C29 1.423(4) . ?
C32 H32A 0.9900 . ?
C32 H32B 0.9900 . ?
C32 C31 1.575(4) . ?
C6 H6 0.9500 . ?
C6 C7 1.403(3) . ?
C14 C13 1.395(3) . ?
C40 H40A 0.9900 . ?
C40 H40B 0.9900 . ?
C7 C8 1.438(4) . ?
C52 C51 1.387(4) . ?
C52 C57 1.541(3) . ?
C51 H51 0.9500 . ?
C46 H46 0.9500 . ?
C10 C11 1.407(4) . ?
C10 C9 1.432(4) . ?
C57 C59 1.522(4) . ?
C57 C58 1.528(4) . ?
C57 C60 1.534(4) . ?
C29 H29 0.9500 . ?
C49 H49 0.9500 . ?
C49 C48 1.357(4) . ?
C31 H31A 0.9900 . ?
C31 H31B 0.9900 . ?
C48 H48 0.9500 . ?
C12 C13 1.398(4) . ?
C12 C11 1.380(4) . ?
C12 C21 1.540(3) . ?
C13 H13 0.9500 . ?
C2 C1 1.518(8) . ?
C2 C3 1.552(8) . ?
C2 C4 1.461(7) . ?
C2 C4A 1.577(11) . ?
C2 C3A 1.489(10) . ?
C2 C1A 1.494(12) . ?
C11 H11 0.9500 . ?
C9 H9 0.9500 . ?
C9 C8 1.352(4) . ?
C8 H8 0.9500 . ?
C21 C22 1.433(7) . ?
C21 C24 1.553(8) . ?
C21 C23 1.556(8) . ?
C21 C22A 1.571(12) . ?
C21 C24A 1.580(11) . ?
C21 C23A 1.369(10) . ?
C61 C62 1.512(5) . ?
C61 C63 1.534(6) . ?
C61 C64 1.541(5) . ?
C59 H59A 0.9800 . ?
C59 H59B 0.9800 . ?
C59 H59C 0.9800 . ?
C58 H58A 0.9800 . ?
C58 H58B 0.9800 . ?
C58 H58C 0.9800 . ?
C60 H60A 0.9800 . ?
C60 H60B 0.9800 . ?
C60 H60C 0.9800 . ?
C62 H62A 0.9800 . ?
C62 H62B 0.9800 . ?
C62 H62C 0.9800 . ?
C63 H63A 0.9800 . ?
C63 H63B 0.9800 . ?
C63 H63C 0.9800 . ?
C64 H64A 0.9800 . ?
C64 H64B 0.9800 . ?
C64 H64C 0.9800 . ?
C1 H1A 0.9800 . ?
C1 H1B 0.9800 . ?
C1 H1C 0.9800 . ?
C22 H22A 0.9800 . ?
C22 H22B 0.9800 . ?
C22 H22C 0.9800 . ?
C24 H24A 0.9800 . ?
C24 H24B 0.9800 . ?
C24 H24C 0.9800 . ?
C3 H3A 0.9800 . ?
C3 H3B 0.9800 . ?
C3 H3C 0.9800 . ?
C4 H4A 0.9800 . ?
C4 H4B 0.9800 . ?
C4 H4C 0.9800 . ?
C23 H23A 0.9800 . ?
C23 H23B 0.9800 . ?
C23 H23C 0.9800 . ?
C22A H22D 0.9800 . ?
C22A H22E 0.9800 . ?
C22A H22F 0.9800 . ?
C24A H24D 0.9800 . ?
C24A H24E 0.9800 . ?
C24A H24F 0.9800 . ?
C23A H23D 0.9800 . ?
C23A H23E 0.9800 . ?
C23A H23F 0.9800 . ?
C4A H4AA 0.9800 . ?
C4A H4AB 0.9800 . ?
C4A H4AC 0.9800 . ?
C3A H3AA 0.9800 . ?
C3A H3AB 0.9800 . ?
C3A H3AC 0.9800 . ?
C1A H1AA 0.9800 . ?
C1A H1AB 0.9800 . ?
C1A H1AC 0.9800 . ?

loop_
_geom_torsion_atom_site_label_1
_geom_torsion_atom_site_label_2
_geom_torsion_atom_site_label_3
_geom_torsion_atom_site_label_4
_geom_torsion
_geom_torsion_site_symmetry_1
_geom_torsion_site_symmetry_2
_geom_torsion_site_symmetry_3
_geom_torsion_site_symmetry_4
_geom_torsion_publ_flag
N3 C38 C37 N4 -5.3(4) . . . . ?
N3 C38 C37 C36 177.6(2) . . . . ?
N3 C38 C33 C34 -165.3(2) . . . . ?
N3 C38 C33 C32 29.1(3) . . . . ?
N4 C41 C42 N3 -6.0(4) . . . . ?
N4 C41 C42 C43 172.7(2) . . . . ?
N4 C41 C54 C55 -176.0(2) . . . . ?
N4 C41 C54 C53 2.9(4) . . . . ?
N4 C37 C36 C35 171.9(2) . . . . ?
N4 C37 C36 C39 -22.0(4) . . . . ?
N2 C19 C17 C18 9.7(4) . . . . ?
N2 C19 C17 C16 -172.1(2) . . . . ?
N2 C19 C20 N1 -5.3(4) . . . . ?
N2 C19 C20 C14 174.8(2) . . . . ?
N2 C26 C25 N1 -5.3(4) . . . . ?
N2 C26 C25 C30 176.8(2) . . . . ?
N2 C26 C27 C28 -164.0(2) . . . . ?
N2 C26 C27 C40 30.5(3) . . . . ?
N1 C20 C14 C15 179.3(2) . . . . ?
N1 C20 C14 C13 -3.2(4) . . . . ?
N1 C25 C30 C29 171.0(2) . . . . ?
N1 C25 C30 C31 -21.5(4) . . . . ?
C41 N4 C37 C38 4.5(3) . . . . ?
C41 N4 C37 C36 -178.5(2) . . . . ?
C41 C54 C55 C56 2.0(3) . . . . ?
C41 C54 C55 C50 178.2(2) . . . . ?
C41 C54 C53 C52 -178.0(2) . . . . ?
C43 C56 C55 C54 -4.0(4) . . . . ?
C43 C56 C55 C50 179.8(2) . . . . ?
C43 C56 C47 C46 2.7(4) . . . . ?
C43 C56 C47 C48 -178.7(2) . . . . ?
C43 C44 C45 C46 2.4(4) . . . . ?
C43 C44 C45 C61 -175.9(2) . . . . ?
C38 N3 C42 C41 5.1(3) . . . . ?
C38 N3 C42 C43 -173.6(2) . . . . ?
C38 C37 C36 C35 -11.1(3) . . . . ?
C38 C37 C36 C39 155.0(2) . . . . ?
C38 C33 C34 C35 -13.9(4) . . . . ?
C38 C33 C32 C31 63.5(3) . . . . ?
C19 N2 C26 C25 -0.6(3) . . . . ?
C19 N2 C26 C27 -177.1(2) . . . . ?
C19 C17 C18 C5 178.5(2) . . . . ?
C19 C17 C16 C15 -4.7(4) . . . . ?
C19 C17 C16 C7 178.5(2) . . . . ?
C19 C20 C14 C15 -0.8(4) . . . . ?
C19 C20 C14 C13 176.8(2) . . . . ?
C42 N3 C38 C37 0.3(3) . . . . ?
C42 N3 C38 C33 -176.5(2) . . . . ?
C42 C41 C54 C55 3.3(3) . . . . ?
C42 C41 C54 C53 -177.8(2) . . . . ?
C42 C43 C56 C55 0.7(3) . . . . ?
C42 C43 C56 C47 -177.6(2) . . . . ?
C42 C43 C44 C45 174.9(2) . . . . ?
C54 C41 C42 N3 174.7(2) . . . . ?
C54 C41 C42 C43 -6.6(3) . . . . ?
C54 C55 C50 C51 0.5(4) . . . . ?
C54 C55 C50 C49 -177.1(2) . . . . ?
C54 C53 C52 C51 -0.8(4) . . . . ?
C54 C53 C52 C57 174.5(2) . . . . ?
C56 C43 C42 N3 -176.6(2) . . . . ?
C56 C43 C42 C41 4.6(3) . . . . ?
C56 C43 C44 C45 -1.0(4) . . . . ?
C56 C55 C50 C51 176.8(2) . . . . ?
C56 C55 C50 C49 -0.8(4) . . . . ?
C56 C47 C46 C45 -1.3(4) . . . . ?
C56 C47 C48 C49 -1.2(4) . . . . ?
C37 N4 C41 C42 0.9(3) . . . . ?
C37 N4 C41 C54 -179.8(2) . . . . ?
C37 C38 C33 C34 17.9(4) . . . . ?
C37 C38 C33 C32 -147.7(2) . . . . ?
C37 C36 C35 C34 15.5(4) . . . . ?
C37 C36 C39 C40 -104.9(3) . . . . ?
C17 C19 C20 N1 173.9(2) . . . . ?
C17 C19 C20 C14 -6.0(4) . . . . ?
C17 C18 C5 C6 2.3(4) . . . . ?
C17 C18 C5 C2 -176.0(2) . . . . ?
C17 C16 C15 C14 -2.1(4) . . . . ?
C17 C16 C15 C10 -178.1(2) . . . . ?
C17 C16 C7 C6 3.6(4) . . . . ?
C17 C16 C7 C8 -178.6(3) . . . . ?
C20 N1 C25 C26 5.7(3) . . . . ?
C20 N1 C25 C30 -176.5(2) . . . . ?
C20 C19 C17 C18 -169.6(2) . . . . ?
C20 C19 C17 C16 8.7(3) . . . . ?
C20 C14 C13 C12 -178.2(3) . . . . ?
C18 C17 C16 C15 173.6(2) . . . . ?
C18 C17 C16 C7 -3.2(4) . . . . ?
C18 C5 C6 C7 -2.0(4) . . . . ?
C18 C5 C2 C1 -151.8(6) . . . . ?
C18 C5 C2 C3 -39.5(6) . . . . ?
C18 C5 C2 C4 81.0(6) . . . . ?
C18 C5 C2 C4A 134.5(7) . . . . ?
C18 C5 C2 C3A 8.8(9) . . . . ?
C18 C5 C2 C1A -112.2(8) . . . . ?
C55 C54 C53 C52 0.9(4) . . . . ?
C55 C56 C47 C46 -175.6(2) . . . . ?
C55 C56 C47 C48 3.0(4) . . . . ?
C55 C50 C51 C52 -0.4(4) . . . . ?
C55 C50 C49 C48 2.7(4) . . . . ?
C36 C35 C34 C33 -3.0(4) . . . . ?
C36 C39 C40 C27 28.1(3) . . . . ?
C16 C17 C18 C5 0.3(4) . . . . ?
C16 C15 C14 C20 4.9(4) . . . . ?
C16 C15 C14 C13 -172.7(2) . . . . ?
C16 C15 C10 C11 173.5(3) . . . . ?
C16 C15 C10 C9 -3.5(4) . . . . ?
C16 C7 C8 C9 -3.1(5) . . . . ?
C33 C38 C37 N4 171.4(2) . . . . ?
C33 C38 C37 C36 -5.6(3) . . . . ?
C33 C32 C31 C30 26.5(3) . . . . ?
C26 N2 C19 C17 -173.6(2) . . . . ?
C26 N2 C19 C20 5.6(3) . . . . ?
C26 C25 C30 C29 -11.1(4) . . . . ?
C26 C25 C30 C31 156.4(2) . . . . ?
C26 C27 C28 C29 -14.8(4) . . . . ?
C26 C27 C40 C39 62.2(3) . . . . ?
C25 N1 C20 C19 -0.7(4) . . . . ?
C25 N1 C20 C14 179.3(2) . . . . ?
C25 C26 C27 C28 19.5(3) . . . . ?
C25 C26 C27 C40 -146.0(2) . . . . ?
C25 C30 C29 C28 16.4(4) . . . . ?
C25 C30 C31 C32 -103.7(3) . . . . ?
C27 C26 C25 N1 171.2(2) . . . . ?
C27 C26 C25 C30 -6.7(4) . . . . ?
C27 C28 C29 C30 -3.3(4) . . . . ?
C53 C54 C55 C56 -177.0(2) . . . . ?
C53 C54 C55 C50 -0.7(4) . . . . ?
C53 C52 C51 C50 0.6(4) . . . . ?
C53 C52 C57 C59 -98.1(3) . . . . ?
C53 C52 C57 C58 21.9(4) . . . . ?
C53 C52 C57 C60 142.3(3) . . . . ?
C44 C43 C42 N3 7.4(3) . . . . ?
C44 C43 C42 C41 -171.4(2) . . . . ?
C44 C43 C56 C55 176.7(2) . . . . ?
C44 C43 C56 C47 -1.5(4) . . . . ?
C44 C45 C46 C47 -1.2(4) . . . . ?
C44 C45 C61 C62 54.4(4) . . . . ?
C44 C45 C61 C63 -64.9(4) . . . . ?
C44 C45 C61 C64 173.3(3) . . . . ?
C35 C36 C39 C40 60.6(3) . . . . ?
C50 C49 C48 C47 -1.6(4) . . . . ?
C5 C6 C7 C16 -1.0(4) . . . . ?
C5 C6 C7 C8 -178.7(3) . . . . ?
C47 C56 C55 C54 174.2(2) . . . . ?
C47 C56 C55 C50 -2.0(4) . . . . ?
C34 C33 C32 C31 -101.3(3) . . . . ?
C39 C36 C35 C34 -150.4(2) . . . . ?
C15 C16 C7 C6 -173.3(2) . . . . ?
C15 C16 C7 C8 4.5(4) . . . . ?
C15 C14 C13 C12 -0.7(4) . . . . ?
C15 C10 C11 C12 -0.7(5) . . . . ?
C15 C10 C9 C8 5.0(5) . . . . ?
C28 C27 C40 C39 -102.3(3) . . . . ?
C32 C33 C34 C35 151.2(2) . . . . ?
C6 C5 C2 C1 30.0(6) . . . . ?
C6 C5 C2 C3 142.3(5) . . . . ?
C6 C5 C2 C4 -97.3(6) . . . . ?
C6 C5 C2 C4A -43.8(8) . . . . ?
C6 C5 C2 C3A -169.4(8) . . . . ?
C6 C5 C2 C1A 69.5(8) . . . . ?
C6 C7 C8 C9 174.7(3) . . . . ?
C14 C15 C10 C11 -2.6(4) . . . . ?
C14 C15 C10 C9 -179.5(3) . . . . ?
C40 C27 C28 C29 150.0(3) . . . . ?
C7 C16 C15 C14 174.7(2) . . . . ?
C7 C16 C15 C10 -1.2(4) . . . . ?
C51 C50 C49 C48 -174.8(3) . . . . ?
C51 C52 C57 C59 77.2(3) . . . . ?
C51 C52 C57 C58 -162.9(3) . . . . ?
C51 C52 C57 C60 -42.5(4) . . . . ?
C46 C47 C48 C49 177.3(3) . . . . ?
C46 C45 C61 C62 -123.8(3) . . . . ?
C46 C45 C61 C63 116.9(3) . . . . ?
C46 C45 C61 C64 -4.9(4) . . . . ?
C10 C15 C14 C20 -179.2(2) . . . . ?
C10 C15 C14 C13 3.2(4) . . . . ?
C10 C9 C8 C7 -1.7(5) . . . . ?
C57 C52 C51 C50 -174.8(2) . . . . ?
C29 C30 C31 C32 63.3(3) . . . . ?
C49 C50 C51 C52 177.1(3) . . . . ?
C31 C30 C29 C28 -151.2(3) . . . . ?
C48 C47 C46 C45 -179.9(3) . . . . ?
C13 C12 C11 C10 3.3(5) . . . . ?
C13 C12 C21 C22 -107.3(6) . . . . ?
C13 C12 C21 C24 130.3(5) . . . . ?
C13 C12 C21 C23 14.5(6) . . . . ?
C13 C12 C21 C22A -46.4(7) . . . . ?
C13 C12 C21 C24A -157.6(7) . . . . ?
C13 C12 C21 C23A 77.0(9) . . . . ?
C2 C5 C6 C7 176.4(3) . . . . ?
C11 C10 C9 C8 -171.9(3) . . . . ?
C11 C12 C13 C14 -2.6(4) . . . . ?
C11 C12 C21 C22 69.1(6) . . . . ?
C11 C12 C21 C24 -53.3(6) . . . . ?
C11 C12 C21 C23 -169.1(6) . . . . ?
C11 C12 C21 C22A 130.1(7) . . . . ?
C11 C12 C21 C24A 18.9(8) . . . . ?
C11 C12 C21 C23A -106.6(9) . . . . ?
C9 C10 C11 C12 176.2(3) . . . . ?
C21 C12 C13 C14 174.0(3) . . . . ?
C21 C12 C11 C10 -173.3(3) . . . . ?
C61 C45 C46 C47 177.1(3) . . . . ?

loop_
_smtbx_masks_void_nr
_smtbx_masks_void_average_x
_smtbx_masks_void_average_y
_smtbx_masks_void_average_z
_smtbx_masks_void_volume
_smtbx_masks_void_count_electrons
_smtbx_masks_void_content
1 0.000 0.388 0.250 204.6 35.3 ?
2 0.000 -0.388 0.750 204.6 35.3 ?
3 0.180 0.304 0.807 13.9 0.0 ?
4 0.180 0.696 0.307 13.9 0.0 ?
5 0.224 0.370 0.537 7.9 0.0 ?
6 0.224 0.630 0.038 7.9 0.0 ?
7 0.276 0.130 0.462 7.9 0.0 ?
8 0.276 0.870 0.963 7.9 0.0 ?
9 0.320 0.196 0.193 13.9 0.0 ?
10 0.320 0.804 0.693 13.9 0.0 ?
11 0.500 -0.112 0.250 204.6 35.2 ?
12 0.500 0.112 0.750 204.6 35.2 ?
13 0.680 0.196 0.307 13.9 0.0 ?
14 0.680 0.804 0.807 13.9 0.0 ?
15 0.724 0.130 0.038 7.9 0.0 ?
16 0.724 0.870 0.537 7.9 0.0 ?
17 0.776 0.370 0.963 7.9 0.0 ?
18 0.776 0.630 0.462 7.9 0.0 ?
19 0.820 0.304 0.693 13.9 0.0 ?
20 0.820 0.696 0.193 13.9 0.0 ?
